data_7246565
loop_
_publ_author_name
'Castellanos-Soriano, Jorge'
'Z&#xe4;hringer, Till J B'
'Herrera-Luna, Jorge C'
'Jim&#xe9;nez, M Consuelo'
'Kerzig, Christoph'
'P&#xe9;rez-Ruiz, Ra&#xfa;l'

_publ_section_title
;
 A new green-to-blue upconversion system with efficient photoredox
 catalytic properties.
;
_journal_issue 17
_journal_name_full 'Physical chemistry chemical physics : PCCP'
_journal_page_first 12041
_journal_page_last 12049
_journal_paper_doi 10.1039/d3cp00811h
_journal_volume 25
_journal_year 2023
_chemical_formula_moiety 'C19 H17 B Br F3 N2 S'
_chemical_formula_sum 'C19 H17 B Br F3 N2 S'
_chemical_formula_weight 453.12
_space_group_IT_number 2
_space_group_name_Hall '-P 1'
_space_group_name_H-M_alt 'P -1'
_symmetry_cell_setting triclinic
_symmetry_Int_Tables_number 2
_symmetry_space_group_name_Hall '-P 1'
_symmetry_space_group_name_H-M 'P -1'
_atom_sites_solution_hydrogens geom
_atom_sites_solution_primary dual
_atom_sites_solution_secondary dual
_audit_conform_dict_location ftp://ftp.iucr.org/pub/cif_core.dic
_audit_conform_dict_name cif_core.dic
_audit_conform_dict_version 2.4.5
_audit_creation_date 2022-12-26T09:32:02-00:00
_audit_creation_method 'WinGX routine CIF_UPDATE'
_audit_update_record
;
2023-01-13 deposited with the CCDC.	2023-04-04 downloaded from the CCDC.
;
_cell_angle_alpha 117.894(3)
_cell_angle_beta 101.580(4)
_cell_angle_gamma 107.565(4)
_cell_formula_units_Z 8
_cell_length_a 16.7902(17)
_cell_length_b 16.9670(16)
_cell_length_c 17.0009(15)
_cell_measurement_reflns_used 9879
_cell_measurement_temperature 100(2)
_cell_measurement_theta_max 29.05
_cell_measurement_theta_min 2.41
_cell_measurement_wavelength 0.71073
_cell_volume 3729.8(7)
_computing_cell_refinement 'SAINT V8.40B (Bruker AXS LLC, 2019)'
_computing_data_collection 'APPEX3v2022.1-1 (BRUKER AXS, 2021)'
_computing_data_reduction 'SAINT V8.40B (Bruker AXS LLC, 2019)'
_computing_molecular_graphics 'Ortep for Windows (Farrugia, 2012)'
_computing_publication_material 'WinGX publication routines (Farrugia, 2012)'
_computing_structure_refinement 'SHELXL-2019/1 (Sheldrick, 2019)'
_computing_structure_solution 'SHELXT-2018/2 (Sheldrick, 2015)'
_diffrn_ambient_temperature 100(2)
_diffrn_detector_area_resol_mean 7.3910
_diffrn_measured_fraction_theta_full 0.999
_diffrn_measured_fraction_theta_max 1
_diffrn_measurement_device_type 'Bruker D8 VENTURE PHOTON III-14'
_diffrn_measurement_method 'omega and phi'
_diffrn_radiation_monochromator 'Incoatec multilayer mirror'
_diffrn_radiation_probe x-ray
_diffrn_radiation_type MoK\a
_diffrn_radiation_wavelength 0.71073
_diffrn_reflns_av_R_equivalents 0.0858
_diffrn_reflns_av_unetI/netI 0.0461
_diffrn_reflns_Laue_measured_fraction_full 0.999
_diffrn_reflns_Laue_measured_fraction_max 1
_diffrn_reflns_limit_h_max 23
_diffrn_reflns_limit_h_min -23
_diffrn_reflns_limit_k_max 23
_diffrn_reflns_limit_k_min -23
_diffrn_reflns_limit_l_max 23
_diffrn_reflns_limit_l_min -23
_diffrn_reflns_number 199984
_diffrn_reflns_point_group_measured_fraction_full 0.999
_diffrn_reflns_point_group_measured_fraction_max 1
_diffrn_reflns_theta_full 25.242
_diffrn_reflns_theta_max 29.144
_diffrn_reflns_theta_min 1.907
_diffrn_source 'INCOATEC microfocus sealed tube'
_diffrn_source_type 'Incoatec I\mS 3.0'
_diffrn_standards_number 0
_exptl_absorpt_coefficient_mu 2.351
_exptl_absorpt_correction_T_max 0.8879
_exptl_absorpt_correction_T_min 0.8180
_exptl_absorpt_correction_type multi-scan
_exptl_absorpt_process_details 'BRUKER SADABS-2016/2'
_exptl_crystal_colour Red
_exptl_crystal_density_diffrn 1.614
_exptl_crystal_density_method 'not measured'
_exptl_crystal_description needle
_exptl_crystal_F_000 1824
_exptl_crystal_size_max 0.11
_exptl_crystal_size_mid 0.07
_exptl_crystal_size_min 0.02
_refine_diff_density_max 0.81
_refine_diff_density_min -0.456
_refine_diff_density_rms 0.084
_refine_ls_extinction_method none
_refine_ls_goodness_of_fit_ref 1.029
_refine_ls_hydrogen_treatment constr
_refine_ls_matrix_type full
_refine_ls_number_constraints 0
_refine_ls_number_parameters 991
_refine_ls_number_reflns 20090
_refine_ls_number_restraints 0
_refine_ls_restrained_S_all 1.029
_refine_ls_R_factor_all 0.0644
_refine_ls_R_factor_gt 0.0379
_refine_ls_shift/su_max 0.002
_refine_ls_shift/su_mean 0
_refine_ls_structure_factor_coef Fsqd
_refine_ls_weighting_details 'w=1/[\s^2^(Fo^2^)+(0.0252P)^2^+3.8888P] where P=(Fo^2^+2Fc^2^)/3'
_refine_ls_weighting_scheme calc
_refine_ls_wR_factor_gt 0.0739
_refine_ls_wR_factor_ref 0.0835
_reflns_Friedel_coverage 0
_reflns_number_gt 15203
_reflns_number_total 20090
_reflns_threshold_expression 'I > 2\s(I)'
_cod_data_source_file d3cp00811h2.cif
_cod_data_source_block JCSBDS3B
_cod_depositor_comments 'Adding full bibliography for 7246564--7246565.cif.'
_cod_original_cell_volume 3729.8(6)
_cod_database_code 7246565
_shelx_estimated_absorpt_t_min 0.782
_shelx_estimated_absorpt_t_max 0.954
_shelx_shelxl_version_number 2019/1

loop_
_symmetry_equiv_pos_as_xyz
'x, y, z'
'-x, -y, -z'

loop_
_atom_site_label
_atom_site_type_symbol
_atom_site_fract_x
_atom_site_fract_y
_atom_site_fract_z
_atom_site_U_iso_or_equiv
_atom_site_adp_type
_atom_site_occupancy
_atom_site_site_symmetry_order
_atom_site_calc_flag
_atom_site_refinement_flags_posn
_atom_site_refinement_flags_adp
_atom_site_refinement_flags_occupancy
_atom_site_disorder_assembly
_atom_site_disorder_group
Br1_1 Br 0.79319(2) 0.60626(2) 0.36238(2) 0.02251(6) Uani 1 1 d . . . . .
S1_1 S 0.63410(4) -0.03272(5) 0.36081(5) 0.02423(14) Uani 1 1 d . . . . .
F1_1 F 0.24824(11) -0.17214(13) 0.30505(13) 0.0367(4) Uani 1 1 d . . . . .
F2_1 F 0.81961(9) 0.39951(10) 0.55608(9) 0.0200(3) Uani 1 1 d . . . . .
F3_1 F 0.89263(9) 0.34881(10) 0.45801(10) 0.0208(3) Uani 1 1 d . . . . .
C1_1 C 0.51786(17) -0.07107(18) 0.34647(18) 0.0204(5) Uani 1 1 d . . . . .
C2_1 C 0.45789(18) -0.17267(19) 0.28334(19) 0.0256(6) Uani 1 1 d . . . . .
H2_1 H 0.479188 -0.218659 0.249104 0.031 Uiso 1 1 calc R U . . .
C3_1 C 0.36642(19) -0.2075(2) 0.26998(19) 0.0284(6) Uani 1 1 d . . . . .
H3_1 H 0.325042 -0.277063 0.227735 0.034 Uiso 1 1 calc R U . . .
C4_1 C 0.33786(17) -0.1390(2) 0.31927(19) 0.0259(6) Uani 1 1 d . . . . .
C5_1 C 0.39540(19) -0.0380(2) 0.3826(2) 0.0294(6) Uani 1 1 d . . . . .
H5_1 H 0.373218 0.007442 0.415743 0.035 Uiso 1 1 calc R U . . .
C6_1 C 0.48683(18) -0.0039(2) 0.3970(2) 0.0265(6) Uani 1 1 d . . . . .
H6_1 H 0.528176 0.065515 0.441506 0.032 Uiso 1 1 calc R U . . .
C7_1 C 0.66005(16) 0.07477(17) 0.35931(17) 0.0177(5) Uani 1 1 d . . . . .
C8_1 C 0.61400(16) 0.08151(17) 0.28661(17) 0.0169(5) Uani 1 1 d . . . . .
C9_1 C 0.66148(15) 0.18232(17) 0.31734(16) 0.0151(4) Uani 1 1 d . . . . .
C10_1 C 0.64310(15) 0.23125(17) 0.27519(16) 0.0150(4) Uani 1 1 d . . . . .
H10_1 H 0.591605 0.194299 0.21513 0.018 Uiso 1 1 calc R U . . .
C11_1 C 0.69705(15) 0.33194(17) 0.31745(16) 0.0150(4) Uani 1 1 d . . . . .
C12_1 C 0.69032(15) 0.39562(17) 0.28740(16) 0.0161(5) Uani 1 1 d . . . . .
C13_1 C 0.76328(16) 0.48846(17) 0.35907(17) 0.0170(5) Uani 1 1 d . . . . .
C14_1 C 0.81482(16) 0.48287(17) 0.43059(17) 0.0168(5) Uani 1 1 d . . . . .
N1_1 N 0.77445(13) 0.38783(14) 0.40538(13) 0.0152(4) Uani 1 1 d . . . . .
B1_1 B 0.80904(18) 0.3447(2) 0.46041(19) 0.0163(5) Uani 1 1 d . . . . .
N2_1 N 0.73621(13) 0.23397(14) 0.40619(13) 0.0153(4) Uani 1 1 d . . . . .
C15_1 C 0.73575(16) 0.17028(17) 0.43234(17) 0.0168(5) Uani 1 1 d . . . . .
C16_1 C 0.53145(17) -0.00011(18) 0.19505(17) 0.0212(5) Uani 1 1 d . . . . .
H16A_1 H 0.524363 0.019747 0.14944 0.032 Uiso 1 1 calc R U . . .
H16B_1 H 0.477266 -0.012188 0.209834 0.032 Uiso 1 1 calc R U . . .
H16C_1 H 0.53843 -0.061564 0.165642 0.032 Uiso 1 1 calc R U . . .
C17_1 C 0.61879(16) 0.36779(18) 0.19788(17) 0.0192(5) Uani 1 1 d . . . . .
H17A_1 H 0.647943 0.396057 0.16637 0.029 Uiso 1 1 calc R U . . .
H17B_1 H 0.576259 0.394451 0.215741 0.029 Uiso 1 1 calc R U . . .
H17C_1 H 0.58527 0.294612 0.152806 0.029 Uiso 1 1 calc R U . . .
C18_1 C 0.89961(16) 0.56354(18) 0.51933(17) 0.0214(5) Uani 1 1 d . . . . .
H18A_1 H 0.929919 0.616428 0.51083 0.032 Uiso 0.63(3) 1 calc R U P . .
H18B_1 H 0.940762 0.535714 0.530063 0.032 Uiso 0.63(3) 1 calc R U P . .
H18C_1 H 0.8841 0.591703 0.575665 0.032 Uiso 0.63(3) 1 calc R U P . .
H18D_1 H 0.906602 0.546136 0.566875 0.032 Uiso 0.37(3) 1 calc R U P . .
H18E_1 H 0.895759 0.62685 0.547642 0.032 Uiso 0.37(3) 1 calc R U P . .
H18F_1 H 0.952421 0.570861 0.50204 0.032 Uiso 0.37(3) 1 calc R U P . .
C19_1 C 0.80576(17) 0.20005(19) 0.52320(18) 0.0228(5) Uani 1 1 d . . . . .
H19A_1 H 0.796445 0.140804 0.524369 0.034 Uiso 1 1 calc R U . . .
H19B_1 H 0.800196 0.249248 0.579664 0.034 Uiso 1 1 calc R U . . .
H19C_1 H 0.866835 0.229737 0.52551 0.034 Uiso 1 1 calc R U . . .
Br1_2 Br 0.73032(2) -0.10356(2) 0.15708(2) 0.03069(7) Uani 1 1 d . . . . .
S1_2 S 0.84508(5) 0.51597(5) 0.13265(5) 0.02516(14) Uani 1 1 d . . . . .
F1_2 F 0.86540(13) 0.40578(15) -0.24326(12) 0.0482(5) Uani 1 1 d . . . . .
F2_2 F 0.67410(9) 0.08485(10) -0.04947(9) 0.0221(3) Uani 1 1 d . . . . .
F3_2 F 0.60412(9) 0.13607(10) 0.05199(10) 0.0214(3) Uani 1 1 d . . . . .
C1_2 C 0.85061(17) 0.47748(19) 0.01761(18) 0.0227(5) Uani 1 1 d . . . . .
C2_2 C 0.81427(19) 0.5133(2) -0.0322(2) 0.0296(6) Uani 1 1 d . . . . .
H2_2 H 0.78582 0.554022 -0.00573 0.036 Uiso 1 1 calc R U . . .
C3_2 C 0.8199(2) 0.4892(2) -0.1201(2) 0.0340(7) Uani 1 1 d . . . . .
H3_2 H 0.795821 0.513406 -0.154436 0.041 Uiso 1 1 calc R U . . .
C4_2 C 0.86076(19) 0.4298(2) -0.15635(19) 0.0322(7) Uani 1 1 d . . . . .
C5_2 C 0.89548(18) 0.3919(2) -0.11025(19) 0.0302(6) Uani 1 1 d . . . . .
H5_2 H 0.922409 0.349827 -0.138078 0.036 Uiso 1 1 calc R U . . .
C6_2 C 0.89021(18) 0.4166(2) -0.02183(19) 0.0258(6) Uani 1 1 d . . . . .
H6_2 H 0.913998 0.391555 0.01164 0.031 Uiso 1 1 calc R U . . .
C7_2 C 0.82690(17) 0.40973(18) 0.13489(17) 0.0195(5) Uani 1 1 d . . . . .
C8_2 C 0.87975(16) 0.40814(18) 0.20834(17) 0.0175(5) Uani 1 1 d . . . . .
C9_2 C 0.83544(15) 0.30897(17) 0.18343(16) 0.0153(4) Uani 1 1 d . . . . .
C10_2 C 0.85887(15) 0.26486(17) 0.22914(16) 0.0159(5) Uani 1 1 d . . . . .
H10_2 H 0.911918 0.304566 0.288274 0.019 Uiso 1 1 calc R U . . .
C11_2 C 0.80756(15) 0.16502(17) 0.19146(16) 0.0162(5) Uani 1 1 d . . . . .
C12_2 C 0.82079(16) 0.10522(18) 0.22440(17) 0.0174(5) Uani 1 1 d . . . . .
C13_2 C 0.74950(16) 0.01053(18) 0.15616(18) 0.0192(5) Uani 1 1 d . . . . .
C14_2 C 0.69286(16) 0.01067(18) 0.08320(17) 0.0193(5) Uani 1 1 d . . . . .
N1_2 N 0.72848(13) 0.10432(14) 0.10449(14) 0.0166(4) Uani 1 1 d . . . . .
B1_2 B 0.68773(18) 0.1420(2) 0.04715(19) 0.0178(5) Uani 1 1 d . . . . .
N2_2 N 0.75704(13) 0.25289(15) 0.09672(14) 0.0160(4) Uani 1 1 d . . . . .
C15_2 C 0.75172(16) 0.31356(19) 0.06829(17) 0.0186(5) Uani 1 1 d . . . . .
C16_2 C 0.96544(17) 0.49189(18) 0.29527(18) 0.0223(5) Uani 1 1 d . . . . .
H16A_2 H 1.00649 0.465344 0.309653 0.033 Uiso 0.64(3) 1 calc R U P . .
H16B_2 H 0.950671 0.524647 0.351298 0.033 Uiso 0.64(3) 1 calc R U P . .
H16C_2 H 0.995507 0.540742 0.282024 0.033 Uiso 0.64(3) 1 calc R U P . .
H16D_2 H 0.961955 0.555145 0.318997 0.033 Uiso 0.36(3) 1 calc R U P . .
H16E_2 H 1.017774 0.495842 0.277353 0.033 Uiso 0.36(3) 1 calc R U P . .
H16F_2 H 0.972939 0.479747 0.346626 0.033 Uiso 0.36(3) 1 calc R U P . .
C17_2 C 0.89645(16) 0.13812(19) 0.31356(18) 0.0212(5) Uani 1 1 d . . . . .
H17A_2 H 0.870629 0.118875 0.35235 0.032 Uiso 1 1 calc R U . . .
H17B_2 H 0.933144 0.211104 0.352289 0.032 Uiso 1 1 calc R U . . .
H17C_2 H 0.935241 0.105953 0.294536 0.032 Uiso 1 1 calc R U . . .
C18_2 C 0.60853(17) -0.07452(19) -0.00388(18) 0.0249(5) Uani 1 1 d . . . . .
H18A_2 H 0.580408 -0.124484 0.008879 0.037 Uiso 1 1 calc R U . . .
H18B_2 H 0.624083 -0.105237 -0.059748 0.037 Uiso 1 1 calc R U . . .
H18C_2 H 0.565464 -0.050027 -0.018233 0.037 Uiso 1 1 calc R U . . .
C19_2 C 0.67574(17) 0.2786(2) -0.02176(18) 0.0248(5) Uani 1 1 d . . . . .
H19A_2 H 0.674057 0.336713 -0.019702 0.037 Uiso 1 1 calc R U . . .
H19B_2 H 0.617481 0.238013 -0.025608 0.037 Uiso 1 1 calc R U . . .
H19C_2 H 0.685832 0.238 -0.079049 0.037 Uiso 1 1 calc R U . . .
Br1_3 Br 1.16173(2) 0.84099(2) 1.12049(2) 0.02326(6) Uani 1 1 d . . . . .
S1_3 S 0.88410(5) 1.02449(5) 0.67010(5) 0.02733(14) Uani 1 1 d . . . . .
F1_3 F 0.88449(14) 0.77820(14) 0.28616(12) 0.0492(5) Uani 1 1 d . . . . .
F2_3 F 0.94132(10) 0.73576(10) 0.73694(9) 0.0227(3) Uani 1 1 d . . . . .
F3_3 F 0.85804(9) 0.78118(10) 0.82393(10) 0.0209(3) Uani 1 1 d . . . . .
C1_3 C 0.88713(18) 0.94778(19) 0.55599(18) 0.0235(5) Uani 1 1 d . . . . .
C2_3 C 0.81719(19) 0.9175(2) 0.4731(2) 0.0303(6) Uani 1 1 d . . . . .
H2_3 H 0.769424 0.935827 0.478955 0.036 Uiso 1 1 calc R U . . .
C3_3 C 0.8164(2) 0.8609(2) 0.3818(2) 0.0376(7) Uani 1 1 d . . . . .
H3_3 H 0.768997 0.840747 0.324953 0.045 Uiso 1 1 calc R U . . .
C4_3 C 0.8855(2) 0.8348(2) 0.37565(19) 0.0322(7) Uani 1 1 d . . . . .
C5_3 C 0.9559(2) 0.8633(2) 0.4557(2) 0.0317(6) Uani 1 1 d . . . . .
H5_3 H 1.002822 0.843775 0.448823 0.038 Uiso 1 1 calc R U . . .
C6_3 C 0.95720(19) 0.9213(2) 0.54722(19) 0.0271(6) Uani 1 1 d . . . . .
H6_3 H 1.005914 0.942787 0.603792 0.032 Uiso 1 1 calc R U . . .
C7_3 C 0.93618(17) 0.99219(19) 0.74309(18) 0.0205(5) Uani 1 1 d . . . . .
C8_3 C 1.01373(16) 1.05773(18) 0.83057(17) 0.0192(5) Uani 1 1 d . . . . .
C9_3 C 1.02447(16) 1.00004(17) 0.86732(17) 0.0169(5) Uani 1 1 d . . . . .
C10_3 C 1.09038(16) 1.02576(17) 0.95082(17) 0.0169(5) Uani 1 1 d . . . . .
H10_3 H 1.137247 1.092982 0.9943 0.02 Uiso 1 1 calc R U . . .
C11_3 C 1.09017(15) 0.95679(17) 0.97294(16) 0.0158(5) Uani 1 1 d . . . . .
C12_3 C 1.14985(15) 0.96774(17) 1.05341(16) 0.0163(5) Uani 1 1 d . . . . .
C13_3 C 1.11457(16) 0.87405(18) 1.03698(17) 0.0183(5) Uani 1 1 d . . . . .
C14_3 C 1.03588(16) 0.80707(17) 0.94959(17) 0.0170(5) Uani 1 1 d . . . . .
N1_3 N 1.02111(13) 0.85729(14) 0.91074(14) 0.0161(4) Uani 1 1 d . . . . .
B1_3 B 0.94054(18) 0.8148(2) 0.81566(19) 0.0172(5) Uani 1 1 d . . . . .
N2_3 N 0.95405(13) 0.90174(14) 0.80244(13) 0.0161(4) Uani 1 1 d . . . . .
C15_3 C 0.90085(16) 0.89705(19) 0.72770(17) 0.0192(5) Uani 1 1 d . . . . .
C16_3 C 1.07339(18) 1.16614(19) 0.87747(19) 0.0241(5) Uani 1 1 d . . . . .
H16A_3 H 1.121061 1.193388 0.940036 0.036 Uiso 1 1 calc R U . . .
H16B_3 H 1.03653 1.202209 0.88828 0.036 Uiso 1 1 calc R U . . .
H16C_3 H 1.10185 1.174169 0.834971 0.036 Uiso 1 1 calc R U . . .
C17_3 C 1.23191(16) 1.06017(18) 1.13688(17) 0.0208(5) Uani 1 1 d . . . . .
H17A_3 H 1.228652 1.071489 1.197955 0.031 Uiso 1 1 calc R U . . .
H17B_3 H 1.234359 1.117469 1.134588 0.031 Uiso 1 1 calc R U . . .
H17C_3 H 1.286923 1.052617 1.13326 0.031 Uiso 1 1 calc R U . . .
C18_3 C 0.97619(17) 0.69890(18) 0.90304(19) 0.0237(5) Uani 1 1 d . . . . .
H18A_3 H 0.976518 0.685859 0.953477 0.036 Uiso 1 1 calc R U . . .
H18B_3 H 0.999078 0.658587 0.859625 0.036 Uiso 1 1 calc R U . . .
H18C_3 H 0.913648 0.680956 0.865356 0.036 Uiso 1 1 calc R U . . .
C19_3 C 0.81936(17) 0.80357(19) 0.64385(18) 0.0241(5) Uani 1 1 d . . . . .
H19A_3 H 0.777887 0.820746 0.613185 0.036 Uiso 1 1 calc R U . . .
H19B_3 H 0.787707 0.765732 0.66687 0.036 Uiso 1 1 calc R U . . .
H19C_3 H 0.83877 0.762631 0.596241 0.036 Uiso 1 1 calc R U . . .
Br1_4 Br 0.63055(2) 0.29937(2) 0.59194(2) 0.02149(6) Uani 1 1 d . . . . .
S1_4 S 0.42831(4) 0.56683(5) 0.19433(5) 0.02308(13) Uani 1 1 d . . . . .
F1_4 F 0.71278(11) 0.66692(12) 0.05533(11) 0.0328(4) Uani 1 1 d . . . . .
F2_4 F 0.44382(9) 0.24884(10) 0.22868(9) 0.0200(3) Uani 1 1 d . . . . .
F3_4 F 0.35736(9) 0.29213(10) 0.31256(10) 0.0190(3) Uani 1 1 d . . . . .
C1_4 C 0.51608(17) 0.59188(18) 0.15268(17) 0.0203(5) Uani 1 1 d . . . . .
C2_4 C 0.50164(18) 0.62130(19) 0.08930(18) 0.0244(5) Uani 1 1 d . . . . .
H2_4 H 0.446351 0.62443 0.068936 0.029 Uiso 1 1 calc R U . . .
C3_4 C 0.56735(19) 0.64596(19) 0.05586(19) 0.0259(6) Uani 1 1 d . . . . .
H3_4 H 0.557854 0.665961 0.012536 0.031 Uiso 1 1 calc R U . . .
C4_4 C 0.64696(18) 0.64089(19) 0.08678(18) 0.0242(5) Uani 1 1 d . . . . .
C5_4 C 0.66252(18) 0.61034(19) 0.14739(18) 0.0237(5) Uani 1 1 d . . . . .
H5_4 H 0.717509 0.606175 0.16635 0.028 Uiso 1 1 calc R U . . .
C6_4 C 0.59593(17) 0.58547(19) 0.18067(18) 0.0231(5) Uani 1 1 d . . . . .
H6_4 H 0.605362 0.564021 0.222763 0.028 Uiso 1 1 calc R U . . .
C7_4 C 0.46525(16) 0.52496(18) 0.26462(17) 0.0185(5) Uani 1 1 d . . . . .
C8_4 C 0.53727(16) 0.58196(18) 0.35607(17) 0.0179(5) Uani 1 1 d . . . . .
C9_4 C 0.53865(15) 0.51467(17) 0.38251(16) 0.0154(4) Uani 1 1 d . . . . .
C10_4 C 0.59836(15) 0.52904(17) 0.46365(16) 0.0163(5) Uani 1 1 d . . . . .
H10_4 H 0.647024 0.594118 0.512673 0.02 Uiso 1 1 calc R U . . .
C11_4 C 0.58892(15) 0.45185(17) 0.47484(16) 0.0148(4) Uani 1 1 d . . . . .
C12_4 C 0.64105(15) 0.44985(17) 0.55065(16) 0.0160(5) Uani 1 1 d . . . . .
C13_4 C 0.59861(16) 0.35188(18) 0.52197(17) 0.0167(5) Uani 1 1 d . . . . .
C14_4 C 0.52241(15) 0.29435(17) 0.43212(17) 0.0163(5) Uani 1 1 d . . . . .
N1_4 N 0.51723(13) 0.35527(14) 0.40372(13) 0.0143(4) Uani 1 1 d . . . . .
B1_4 B 0.44288(18) 0.32495(19) 0.31018(18) 0.0153(5) Uani 1 1 d . . . . .
N2_4 N 0.46653(13) 0.41952(14) 0.30877(13) 0.0149(4) Uani 1 1 d . . . . .
C15_4 C 0.42235(16) 0.42517(18) 0.23735(17) 0.0174(5) Uani 1 1 d . . . . .
C16_4 C 0.60112(17) 0.69099(18) 0.41394(19) 0.0220(5) Uani 1 1 d . . . . .
H16A_4 H 0.625964 0.716874 0.48316 0.033 Uiso 1 1 calc R U . . .
H16B_4 H 0.568179 0.72664 0.404008 0.033 Uiso 1 1 calc R U . . .
H16C_4 H 0.651258 0.701232 0.392763 0.033 Uiso 1 1 calc R U . . .
C17_4 C 0.72304(16) 0.53551(18) 0.64047(17) 0.0204(5) Uani 1 1 d . . . . .
H17A_4 H 0.721168 0.530645 0.695338 0.031 Uiso 1 1 calc R U . . .
H17B_4 H 0.723647 0.59863 0.654151 0.031 Uiso 1 1 calc R U . . .
H17C_4 H 0.778347 0.533723 0.631102 0.031 Uiso 1 1 calc R U . . .
C18_4 C 0.45737(17) 0.18635(17) 0.37463(18) 0.0214(5) Uani 1 1 d . . . . .
H18A_4 H 0.445667 0.167071 0.418819 0.032 Uiso 1 1 calc R U . . .
H18B_4 H 0.483542 0.146879 0.335633 0.032 Uiso 1 1 calc R U . . .
H18C_4 H 0.399853 0.173646 0.331397 0.032 Uiso 1 1 calc R U . . .
C19_4 C 0.34138(17) 0.33694(19) 0.14748(17) 0.0222(5) Uani 1 1 d . . . . .
H19A_4 H 0.317921 0.357869 0.10695 0.033 Uiso 1 1 calc R U . . .
H19B_4 H 0.293677 0.309266 0.165428 0.033 Uiso 1 1 calc R U . . .
H19C_4 H 0.359313 0.285675 0.110968 0.033 Uiso 1 1 calc R U . . .

loop_
_atom_site_aniso_label
_atom_site_aniso_U_11
_atom_site_aniso_U_22
_atom_site_aniso_U_33
_atom_site_aniso_U_23
_atom_site_aniso_U_13
_atom_site_aniso_U_12
Br1_1 0.02519(13) 0.01848(12) 0.02473(13) 0.01346(10) 0.00978(11) 0.00910(10)
S1_1 0.0216(3) 0.0217(3) 0.0342(4) 0.0187(3) 0.0099(3) 0.0114(3)
F1_1 0.0231(8) 0.0447(10) 0.0479(10) 0.0333(9) 0.0139(8) 0.0100(8)
F2_1 0.0211(7) 0.0196(7) 0.0122(6) 0.0065(6) 0.0045(6) 0.0070(6)
F3_1 0.0123(6) 0.0241(7) 0.0228(7) 0.0124(6) 0.0057(6) 0.0072(6)
C1_1 0.0211(12) 0.0200(12) 0.0225(12) 0.0150(11) 0.0069(10) 0.0083(10)
C2_1 0.0317(15) 0.0221(13) 0.0247(13) 0.0150(11) 0.0127(12) 0.0105(11)
C3_1 0.0318(15) 0.0219(13) 0.0245(13) 0.0152(11) 0.0083(12) 0.0029(11)
C4_1 0.0201(13) 0.0330(15) 0.0292(14) 0.0246(13) 0.0076(11) 0.0070(11)
C5_1 0.0294(15) 0.0278(14) 0.0399(16) 0.0216(13) 0.0176(13) 0.0167(12)
C6_1 0.0277(14) 0.0193(13) 0.0300(14) 0.0135(11) 0.0101(12) 0.0097(11)
C7_1 0.0167(11) 0.0169(11) 0.0199(12) 0.0106(10) 0.0069(10) 0.0086(10)
C8_1 0.0156(11) 0.0170(11) 0.0169(11) 0.0084(10) 0.0077(9) 0.0074(9)
C9_1 0.0112(10) 0.0162(11) 0.0138(11) 0.0068(9) 0.0040(9) 0.0052(9)
C10_1 0.0107(10) 0.0189(11) 0.0134(11) 0.0082(9) 0.0051(9) 0.0061(9)
C11_1 0.0130(11) 0.0179(11) 0.0138(11) 0.0086(9) 0.0057(9) 0.0072(9)
C12_1 0.0154(11) 0.0179(11) 0.0164(11) 0.0093(10) 0.0088(9) 0.0083(9)
C13_1 0.0172(11) 0.0175(11) 0.0192(12) 0.0114(10) 0.0098(10) 0.0081(10)
C14_1 0.0153(11) 0.0172(11) 0.0163(11) 0.0082(10) 0.0074(9) 0.0069(9)
N1_1 0.0115(9) 0.0153(9) 0.0136(9) 0.0064(8) 0.0037(8) 0.0043(8)
B1_1 0.0132(12) 0.0181(13) 0.0148(12) 0.0088(11) 0.0035(10) 0.0061(10)
N2_1 0.0129(9) 0.0168(10) 0.0126(9) 0.0074(8) 0.0029(8) 0.0058(8)
C15_1 0.0156(11) 0.0196(12) 0.0169(11) 0.0104(10) 0.0067(9) 0.0097(10)
C16_1 0.0201(12) 0.0182(12) 0.0196(12) 0.0096(10) 0.0044(10) 0.0064(10)
C17_1 0.0186(12) 0.0224(12) 0.0171(11) 0.0118(10) 0.0061(10) 0.0096(10)
C18_1 0.0196(12) 0.0179(12) 0.0170(12) 0.0073(10) 0.0043(10) 0.0039(10)
C19_1 0.0228(13) 0.0266(13) 0.0193(12) 0.0141(11) 0.0057(10) 0.0115(11)
Br1_2 0.03660(16) 0.02254(13) 0.03957(16) 0.02007(12) 0.01873(13) 0.01475(12)
S1_2 0.0371(4) 0.0246(3) 0.0231(3) 0.0159(3) 0.0144(3) 0.0192(3)
F1_2 0.0464(11) 0.0579(12) 0.0282(9) 0.0249(9) 0.0177(8) 0.0075(9)
F2_2 0.0209(7) 0.0256(8) 0.0122(7) 0.0064(6) 0.0057(6) 0.0099(6)
F3_2 0.0127(7) 0.0263(8) 0.0207(7) 0.0110(6) 0.0059(6) 0.0084(6)
C1_2 0.0216(13) 0.0214(13) 0.0211(12) 0.0127(11) 0.0069(10) 0.0056(10)
C2_2 0.0305(15) 0.0297(15) 0.0324(15) 0.0214(13) 0.0121(12) 0.0119(12)
C3_2 0.0303(15) 0.0360(16) 0.0332(16) 0.0270(14) 0.0065(13) 0.0042(13)
C4_2 0.0261(14) 0.0329(15) 0.0207(13) 0.0155(12) 0.0063(11) -0.0044(12)
C5_2 0.0245(14) 0.0290(15) 0.0241(14) 0.0103(12) 0.0099(12) 0.0055(12)
C6_2 0.0242(13) 0.0262(14) 0.0238(13) 0.0144(11) 0.0077(11) 0.0089(11)
C7_2 0.0212(12) 0.0216(12) 0.0189(12) 0.0117(10) 0.0097(10) 0.0120(10)
C8_2 0.0156(11) 0.0203(12) 0.0161(11) 0.0094(10) 0.0076(9) 0.0086(10)
C9_2 0.0115(10) 0.0192(11) 0.0115(10) 0.0070(9) 0.0034(9) 0.0064(9)
C10_2 0.0118(11) 0.0208(12) 0.0141(11) 0.0089(10) 0.0050(9) 0.0080(9)
C11_2 0.0126(11) 0.0204(12) 0.0154(11) 0.0090(10) 0.0058(9) 0.0091(9)
C12_2 0.0166(11) 0.0211(12) 0.0184(12) 0.0113(10) 0.0102(10) 0.0108(10)
C13_2 0.0189(12) 0.0187(12) 0.0231(12) 0.0121(10) 0.0122(10) 0.0094(10)
C14_2 0.0183(12) 0.0180(12) 0.0212(12) 0.0088(10) 0.0119(10) 0.0092(10)
N1_2 0.0123(9) 0.0170(10) 0.0149(9) 0.0067(8) 0.0040(8) 0.0050(8)
B1_2 0.0144(12) 0.0207(13) 0.0129(12) 0.0071(11) 0.0040(10) 0.0069(11)
N2_2 0.0127(9) 0.0195(10) 0.0147(9) 0.0094(8) 0.0043(8) 0.0072(8)
C15_2 0.0169(12) 0.0257(13) 0.0163(11) 0.0127(10) 0.0073(10) 0.0117(10)
C16_2 0.0212(13) 0.0202(12) 0.0193(12) 0.0097(10) 0.0055(10) 0.0065(10)
C17_2 0.0185(12) 0.0265(13) 0.0243(13) 0.0165(11) 0.0086(10) 0.0133(11)
C18_2 0.0217(13) 0.0195(12) 0.0230(13) 0.0076(11) 0.0098(11) 0.0046(11)
C19_2 0.0224(13) 0.0329(15) 0.0201(13) 0.0164(12) 0.0047(11) 0.0136(12)
Br1_3 0.02369(13) 0.02865(13) 0.02353(13) 0.01714(11) 0.00956(11) 0.01491(11)
S1_3 0.0325(4) 0.0346(4) 0.0231(3) 0.0179(3) 0.0106(3) 0.0225(3)
F1_3 0.0647(13) 0.0435(11) 0.0273(9) 0.0153(9) 0.0254(9) 0.0146(10)
F2_3 0.0242(8) 0.0191(7) 0.0137(7) 0.0031(6) 0.0059(6) 0.0088(6)
F3_3 0.0136(7) 0.0224(7) 0.0217(7) 0.0114(6) 0.0064(6) 0.0047(6)
C1_3 0.0248(13) 0.0269(13) 0.0244(13) 0.0182(12) 0.0107(11) 0.0115(11)
C2_3 0.0241(14) 0.0406(17) 0.0275(14) 0.0219(13) 0.0079(12) 0.0135(13)
C3_3 0.0342(16) 0.0430(18) 0.0220(14) 0.0179(14) 0.0058(13) 0.0067(14)
C4_3 0.0459(18) 0.0257(14) 0.0202(13) 0.0131(12) 0.0171(13) 0.0084(13)
C5_3 0.0413(17) 0.0328(15) 0.0360(16) 0.0247(14) 0.0224(14) 0.0211(14)
C6_3 0.0328(15) 0.0350(15) 0.0257(14) 0.0223(13) 0.0137(12) 0.0197(13)
C7_3 0.0215(12) 0.0273(13) 0.0194(12) 0.0152(11) 0.0099(10) 0.0144(11)
C8_3 0.0178(12) 0.0237(12) 0.0202(12) 0.0133(10) 0.0106(10) 0.0109(10)
C9_3 0.0158(11) 0.0160(11) 0.0157(11) 0.0071(9) 0.0074(9) 0.0060(9)
C10_3 0.0151(11) 0.0145(11) 0.0176(11) 0.0064(9) 0.0085(9) 0.0059(9)
C11_3 0.0131(11) 0.0151(11) 0.0123(10) 0.0045(9) 0.0049(9) 0.0041(9)
C12_3 0.0133(11) 0.0200(12) 0.0156(11) 0.0086(10) 0.0073(9) 0.0090(9)
C13_3 0.0188(12) 0.0213(12) 0.0179(12) 0.0119(10) 0.0078(10) 0.0113(10)
C14_3 0.0159(11) 0.0172(11) 0.0167(11) 0.0083(10) 0.0080(9) 0.0076(9)
N1_3 0.0133(9) 0.0142(9) 0.0150(9) 0.0058(8) 0.0055(8) 0.0042(8)
B1_3 0.0138(12) 0.0170(13) 0.0160(13) 0.0078(11) 0.0053(10) 0.0046(10)
N2_3 0.0135(9) 0.0168(10) 0.0127(9) 0.0062(8) 0.0044(8) 0.0049(8)
C15_3 0.0156(11) 0.0257(13) 0.0168(11) 0.0118(10) 0.0080(10) 0.0096(10)
C16_3 0.0252(13) 0.0233(13) 0.0266(13) 0.0153(11) 0.0112(11) 0.0117(11)
C17_3 0.0168(12) 0.0201(12) 0.0180(12) 0.0074(10) 0.0044(10) 0.0072(10)
C18_3 0.0237(13) 0.0187(12) 0.0246(13) 0.0112(11) 0.0086(11) 0.0075(11)
C19_3 0.0182(12) 0.0275(14) 0.0177(12) 0.0102(11) 0.0041(10) 0.0068(11)
Br1_4 0.02324(13) 0.02471(13) 0.02150(12) 0.01560(11) 0.00842(10) 0.01282(10)
S1_4 0.0218(3) 0.0292(3) 0.0301(3) 0.0224(3) 0.0119(3) 0.0150(3)
F1_4 0.0386(9) 0.0339(9) 0.0344(9) 0.0234(8) 0.0225(8) 0.0142(8)
F2_4 0.0237(7) 0.0158(7) 0.0148(7) 0.0052(6) 0.0071(6) 0.0088(6)
F3_4 0.0129(6) 0.0192(7) 0.0210(7) 0.0114(6) 0.0050(6) 0.0041(6)
C1_4 0.0241(13) 0.0166(12) 0.0184(12) 0.0102(10) 0.0067(10) 0.0081(10)
C2_4 0.0295(14) 0.0224(13) 0.0234(13) 0.0143(11) 0.0085(11) 0.0135(11)
C3_4 0.0381(16) 0.0237(13) 0.0213(13) 0.0164(11) 0.0129(12) 0.0137(12)
C4_4 0.0286(14) 0.0183(12) 0.0217(13) 0.0110(11) 0.0126(11) 0.0053(11)
C5_4 0.0216(13) 0.0262(13) 0.0228(13) 0.0147(11) 0.0076(11) 0.0097(11)
C6_4 0.0255(13) 0.0273(13) 0.0204(12) 0.0161(11) 0.0092(11) 0.0122(11)
C7_4 0.0186(12) 0.0219(12) 0.0221(12) 0.0148(10) 0.0114(10) 0.0112(10)
C8_4 0.0168(11) 0.0195(12) 0.0231(12) 0.0134(10) 0.0120(10) 0.0101(10)
C9_4 0.0148(11) 0.0155(11) 0.0153(11) 0.0079(9) 0.0082(9) 0.0062(9)
C10_4 0.0138(11) 0.0158(11) 0.0156(11) 0.0067(9) 0.0069(9) 0.0056(9)
C11_4 0.0116(10) 0.0147(11) 0.0136(11) 0.0059(9) 0.0052(9) 0.0042(9)
C12_4 0.0144(11) 0.0186(11) 0.0147(11) 0.0084(10) 0.0073(9) 0.0079(9)
C13_4 0.0161(11) 0.0202(12) 0.0173(11) 0.0114(10) 0.0085(9) 0.0100(10)
C14_4 0.0150(11) 0.0178(11) 0.0178(11) 0.0106(10) 0.0083(9) 0.0073(9)
N1_4 0.0129(9) 0.0128(9) 0.0137(9) 0.0064(8) 0.0047(8) 0.0042(8)
B1_4 0.0161(13) 0.0133(12) 0.0133(12) 0.0067(10) 0.0051(10) 0.0051(10)
N2_4 0.0139(9) 0.0159(9) 0.0145(9) 0.0088(8) 0.0057(8) 0.0060(8)
C15_4 0.0167(11) 0.0214(12) 0.0174(11) 0.0117(10) 0.0091(10) 0.0097(10)
C16_4 0.0206(12) 0.0176(12) 0.0277(13) 0.0135(11) 0.0091(11) 0.0078(10)
C17_4 0.0166(12) 0.0194(12) 0.0179(12) 0.0082(10) 0.0031(10) 0.0063(10)
C18_4 0.0217(12) 0.0164(12) 0.0213(12) 0.0100(10) 0.0063(10) 0.0060(10)
C19_4 0.0217(13) 0.0232(13) 0.0178(12) 0.0116(11) 0.0050(10) 0.0079(11)

loop_
_atom_type_symbol
_atom_type_description
_atom_type_scat_dispersion_real
_atom_type_scat_dispersion_imag
_atom_type_scat_source
C C 0.0033 0.0016 'International Tables Vol C Tables 4.2.6.8 and 6.1.1.4'
H H 0 0 'International Tables Vol C Tables 4.2.6.8 and 6.1.1.4'
N N 0.0061 0.0033 'International Tables Vol C Tables 4.2.6.8 and 6.1.1.4'
B B 0.0013 0.0007 'International Tables Vol C Tables 4.2.6.8 and 6.1.1.4'
F F 0.0171 0.0103 'International Tables Vol C Tables 4.2.6.8 and 6.1.1.4'
S S 0.1246 0.1234 'International Tables Vol C Tables 4.2.6.8 and 6.1.1.4'
Br Br -0.2901 2.4595 'International Tables Vol C Tables 4.2.6.8 and 6.1.1.4'

loop_
_geom_angle_atom_site_label_1
_geom_angle_atom_site_label_2
_geom_angle_atom_site_label_3
_geom_angle
_geom_angle_site_symmetry_1
_geom_angle_site_symmetry_3
_geom_angle_publ_flag
C7_1 S1_1 C1_1 102.14(11) . . ?
C2_1 C1_1 C6_1 119.9(2) . . ?
C2_1 C1_1 S1_1 117.5(2) . . ?
C6_1 C1_1 S1_1 122.63(19) . . ?
C1_1 C2_1 C3_1 120.2(3) . . ?
C1_1 C2_1 H2_1 119.9 . . ?
C3_1 C2_1 H2_1 119.9 . . ?
C4_1 C3_1 C2_1 118.3(2) . . ?
C4_1 C3_1 H3_1 120.9 . . ?
C2_1 C3_1 H3_1 120.9 . . ?
F1_1 C4_1 C3_1 118.7(2) . . ?
F1_1 C4_1 C5_1 118.3(3) . . ?
C3_1 C4_1 C5_1 123.0(3) . . ?
C4_1 C5_1 C6_1 118.5(3) . . ?
C4_1 C5_1 H5_1 120.8 . . ?
C6_1 C5_1 H5_1 120.8 . . ?
C5_1 C6_1 C1_1 120.1(2) . . ?
C5_1 C6_1 H6_1 120 . . ?
C1_1 C6_1 H6_1 120 . . ?
C8_1 C7_1 C15_1 108.2(2) . . ?
C8_1 C7_1 S1_1 127.04(18) . . ?
C15_1 C7_1 S1_1 124.71(18) . . ?
C7_1 C8_1 C9_1 106.0(2) . . ?
C7_1 C8_1 C16_1 127.3(2) . . ?
C9_1 C8_1 C16_1 126.6(2) . . ?
C10_1 C9_1 N2_1 120.8(2) . . ?
C10_1 C9_1 C8_1 130.6(2) . . ?
N2_1 C9_1 C8_1 108.62(19) . . ?
C11_1 C10_1 C9_1 122.3(2) . . ?
C11_1 C10_1 H10_1 118.8 . . ?
C9_1 C10_1 H10_1 118.8 . . ?
C10_1 C11_1 N1_1 119.9(2) . . ?
C10_1 C11_1 C12_1 131.3(2) . . ?
N1_1 C11_1 C12_1 108.74(19) . . ?
C13_1 C12_1 C11_1 105.1(2) . . ?
C13_1 C12_1 C17_1 127.8(2) . . ?
C11_1 C12_1 C17_1 127.1(2) . . ?
C12_1 C13_1 C14_1 110.0(2) . . ?
C12_1 C13_1 Br1_1 126.35(18) . . ?
C14_1 C13_1 Br1_1 123.64(17) . . ?
N1_1 C14_1 C13_1 108.0(2) . . ?
N1_1 C14_1 C18_1 123.5(2) . . ?
C13_1 C14_1 C18_1 128.5(2) . . ?
C14_1 N1_1 C11_1 108.17(19) . . ?
C14_1 N1_1 B1_1 126.67(19) . . ?
C11_1 N1_1 B1_1 125.10(19) . . ?
F2_1 B1_1 F3_1 109.47(19) . . ?
F2_1 B1_1 N2_1 110.66(19) . . ?
F3_1 B1_1 N2_1 110.1(2) . . ?
F2_1 B1_1 N1_1 110.3(2) . . ?
F3_1 B1_1 N1_1 109.35(19) . . ?
N2_1 B1_1 N1_1 106.93(18) . . ?
C15_1 N2_1 C9_1 108.49(19) . . ?
C15_1 N2_1 B1_1 127.00(19) . . ?
C9_1 N2_1 B1_1 124.43(19) . . ?
N2_1 C15_1 C7_1 108.6(2) . . ?
N2_1 C15_1 C19_1 123.0(2) . . ?
C7_1 C15_1 C19_1 128.3(2) . . ?
C8_1 C16_1 H16A_1 109.5 . . ?
C8_1 C16_1 H16B_1 109.5 . . ?
H16A_1 C16_1 H16B_1 109.5 . . ?
C8_1 C16_1 H16C_1 109.5 . . ?
H16A_1 C16_1 H16C_1 109.5 . . ?
H16B_1 C16_1 H16C_1 109.5 . . ?
C12_1 C17_1 H17A_1 109.5 . . ?
C12_1 C17_1 H17B_1 109.5 . . ?
H17A_1 C17_1 H17B_1 109.5 . . ?
C12_1 C17_1 H17C_1 109.5 . . ?
H17A_1 C17_1 H17C_1 109.5 . . ?
H17B_1 C17_1 H17C_1 109.5 . . ?
C14_1 C18_1 H18A_1 109.5 . . ?
C14_1 C18_1 H18B_1 109.5 . . ?
H18A_1 C18_1 H18B_1 109.5 . . ?
C14_1 C18_1 H18C_1 109.5 . . ?
H18A_1 C18_1 H18C_1 109.5 . . ?
H18B_1 C18_1 H18C_1 109.5 . . ?
C14_1 C18_1 H18D_1 109.5 . . ?
H18A_1 C18_1 H18D_1 141.1 . . ?
H18B_1 C18_1 H18D_1 56.3 . . ?
H18C_1 C18_1 H18D_1 56.3 . . ?
C14_1 C18_1 H18E_1 109.5 . . ?
H18A_1 C18_1 H18E_1 56.3 . . ?
H18B_1 C18_1 H18E_1 141.1 . . ?
H18C_1 C18_1 H18E_1 56.3 . . ?
H18D_1 C18_1 H18E_1 109.5 . . ?
C14_1 C18_1 H18F_1 109.5 . . ?
H18A_1 C18_1 H18F_1 56.3 . . ?
H18B_1 C18_1 H18F_1 56.3 . . ?
H18C_1 C18_1 H18F_1 141.1 . . ?
H18D_1 C18_1 H18F_1 109.5 . . ?
H18E_1 C18_1 H18F_1 109.5 . . ?
C15_1 C19_1 H19A_1 109.5 . . ?
C15_1 C19_1 H19B_1 109.5 . . ?
H19A_1 C19_1 H19B_1 109.5 . . ?
C15_1 C19_1 H19C_1 109.5 . . ?
H19A_1 C19_1 H19C_1 109.5 . . ?
H19B_1 C19_1 H19C_1 109.5 . . ?
C7_2 S1_2 C1_2 102.81(12) . . ?
C6_2 C1_2 C2_2 120.0(2) . . ?
C6_2 C1_2 S1_2 122.8(2) . . ?
C2_2 C1_2 S1_2 117.2(2) . . ?
C3_2 C2_2 C1_2 119.8(3) . . ?
C3_2 C2_2 H2_2 120.1 . . ?
C1_2 C2_2 H2_2 120.1 . . ?
C4_2 C3_2 C2_2 118.6(3) . . ?
C4_2 C3_2 H3_2 120.7 . . ?
C2_2 C3_2 H3_2 120.7 . . ?
F1_2 C4_2 C3_2 118.3(3) . . ?
F1_2 C4_2 C5_2 118.7(3) . . ?
C3_2 C4_2 C5_2 123.0(3) . . ?
C4_2 C5_2 C6_2 118.2(3) . . ?
C4_2 C5_2 H5_2 120.9 . . ?
C6_2 C5_2 H5_2 120.9 . . ?
C1_2 C6_2 C5_2 120.3(3) . . ?
C1_2 C6_2 H6_2 119.8 . . ?
C5_2 C6_2 H6_2 119.8 . . ?
C8_2 C7_2 C15_2 107.9(2) . . ?
C8_2 C7_2 S1_2 125.67(19) . . ?
C15_2 C7_2 S1_2 126.14(19) . . ?
C7_2 C8_2 C9_2 105.8(2) . . ?
C7_2 C8_2 C16_2 128.0(2) . . ?
C9_2 C8_2 C16_2 126.2(2) . . ?
C10_2 C9_2 N2_2 120.5(2) . . ?
C10_2 C9_2 C8_2 130.7(2) . . ?
N2_2 C9_2 C8_2 108.82(19) . . ?
C11_2 C10_2 C9_2 122.1(2) . . ?
C11_2 C10_2 H10_2 119 . . ?
C9_2 C10_2 H10_2 119 . . ?
C10_2 C11_2 N1_2 120.5(2) . . ?
C10_2 C11_2 C12_2 131.0(2) . . ?
N1_2 C11_2 C12_2 108.5(2) . . ?
C13_2 C12_2 C11_2 105.2(2) . . ?
C13_2 C12_2 C17_2 127.6(2) . . ?
C11_2 C12_2 C17_2 127.2(2) . . ?
C12_2 C13_2 C14_2 110.0(2) . . ?
C12_2 C13_2 Br1_2 125.88(19) . . ?
C14_2 C13_2 Br1_2 124.07(18) . . ?
N1_2 C14_2 C13_2 107.9(2) . . ?
N1_2 C14_2 C18_2 123.8(2) . . ?
C13_2 C14_2 C18_2 128.3(2) . . ?
C14_2 N1_2 C11_2 108.35(19) . . ?
C14_2 N1_2 B1_2 126.7(2) . . ?
C11_2 N1_2 B1_2 124.86(19) . . ?
F2_2 B1_2 F3_2 109.09(19) . . ?
F2_2 B1_2 N1_2 110.8(2) . . ?
F3_2 B1_2 N1_2 109.73(19) . . ?
F2_2 B1_2 N2_2 110.6(2) . . ?
F3_2 B1_2 N2_2 109.8(2) . . ?
N1_2 B1_2 N2_2 106.87(18) . . ?
C15_2 N2_2 C9_2 107.76(19) . . ?
C15_2 N2_2 B1_2 127.3(2) . . ?
C9_2 N2_2 B1_2 124.89(19) . . ?
N2_2 C15_2 C7_2 109.7(2) . . ?
N2_2 C15_2 C19_2 122.4(2) . . ?
C7_2 C15_2 C19_2 128.0(2) . . ?
C8_2 C16_2 H16A_2 109.5 . . ?
C8_2 C16_2 H16B_2 109.5 . . ?
H16A_2 C16_2 H16B_2 109.5 . . ?
C8_2 C16_2 H16C_2 109.5 . . ?
H16A_2 C16_2 H16C_2 109.5 . . ?
H16B_2 C16_2 H16C_2 109.5 . . ?
C8_2 C16_2 H16D_2 109.5 . . ?
H16A_2 C16_2 H16D_2 141.1 . . ?
H16B_2 C16_2 H16D_2 56.3 . . ?
H16C_2 C16_2 H16D_2 56.3 . . ?
C8_2 C16_2 H16E_2 109.5 . . ?
H16A_2 C16_2 H16E_2 56.3 . . ?
H16B_2 C16_2 H16E_2 141.1 . . ?
H16C_2 C16_2 H16E_2 56.3 . . ?
H16D_2 C16_2 H16E_2 109.5 . . ?
C8_2 C16_2 H16F_2 109.5 . . ?
H16A_2 C16_2 H16F_2 56.3 . . ?
H16B_2 C16_2 H16F_2 56.3 . . ?
H16C_2 C16_2 H16F_2 141.1 . . ?
H16D_2 C16_2 H16F_2 109.5 . . ?
H16E_2 C16_2 H16F_2 109.5 . . ?
C12_2 C17_2 H17A_2 109.5 . . ?
C12_2 C17_2 H17B_2 109.5 . . ?
H17A_2 C17_2 H17B_2 109.5 . . ?
C12_2 C17_2 H17C_2 109.5 . . ?
H17A_2 C17_2 H17C_2 109.5 . . ?
H17B_2 C17_2 H17C_2 109.5 . . ?
C14_2 C18_2 H18A_2 109.5 . . ?
C14_2 C18_2 H18B_2 109.5 . . ?
H18A_2 C18_2 H18B_2 109.5 . . ?
C14_2 C18_2 H18C_2 109.5 . . ?
H18A_2 C18_2 H18C_2 109.5 . . ?
H18B_2 C18_2 H18C_2 109.5 . . ?
C15_2 C19_2 H19A_2 109.5 . . ?
C15_2 C19_2 H19B_2 109.5 . . ?
H19A_2 C19_2 H19B_2 109.5 . . ?
C15_2 C19_2 H19C_2 109.5 . . ?
H19A_2 C19_2 H19C_2 109.5 . . ?
H19B_2 C19_2 H19C_2 109.5 . . ?
C7_3 S1_3 C1_3 103.11(12) . . ?
C2_3 C1_3 C6_3 119.6(2) . . ?
C2_3 C1_3 S1_3 117.0(2) . . ?
C6_3 C1_3 S1_3 123.4(2) . . ?
C3_3 C2_3 C1_3 120.6(3) . . ?
C3_3 C2_3 H2_3 119.7 . . ?
C1_3 C2_3 H2_3 119.7 . . ?
C4_3 C3_3 C2_3 118.4(3) . . ?
C4_3 C3_3 H3_3 120.8 . . ?
C2_3 C3_3 H3_3 120.8 . . ?
F1_3 C4_3 C3_3 118.6(3) . . ?
F1_3 C4_3 C5_3 118.5(3) . . ?
C3_3 C4_3 C5_3 122.9(3) . . ?
C4_3 C5_3 C6_3 118.6(3) . . ?
C4_3 C5_3 H5_3 120.7 . . ?
C6_3 C5_3 H5_3 120.7 . . ?
C5_3 C6_3 C1_3 120.0(3) . . ?
C5_3 C6_3 H6_3 120 . . ?
C1_3 C6_3 H6_3 120 . . ?
C8_3 C7_3 C15_3 108.3(2) . . ?
C8_3 C7_3 S1_3 126.1(2) . . ?
C15_3 C7_3 S1_3 125.26(19) . . ?
C7_3 C8_3 C9_3 105.8(2) . . ?
C7_3 C8_3 C16_3 127.9(2) . . ?
C9_3 C8_3 C16_3 126.4(2) . . ?
C10_3 C9_3 N2_3 120.1(2) . . ?
C10_3 C9_3 C8_3 131.1(2) . . ?
N2_3 C9_3 C8_3 108.9(2) . . ?
C11_3 C10_3 C9_3 122.3(2) . . ?
C11_3 C10_3 H10_3 118.8 . . ?
C9_3 C10_3 H10_3 118.8 . . ?
C10_3 C11_3 N1_3 120.1(2) . . ?
C10_3 C11_3 C12_3 131.0(2) . . ?
N1_3 C11_3 C12_3 108.9(2) . . ?
C13_3 C12_3 C11_3 104.9(2) . . ?
C13_3 C12_3 C17_3 127.9(2) . . ?
C11_3 C12_3 C17_3 127.2(2) . . ?
C12_3 C13_3 C14_3 110.0(2) . . ?
C12_3 C13_3 Br1_3 125.44(18) . . ?
C14_3 C13_3 Br1_3 124.53(18) . . ?
N1_3 C14_3 C13_3 108.1(2) . . ?
N1_3 C14_3 C18_3 123.2(2) . . ?
C13_3 C14_3 C18_3 128.7(2) . . ?
C14_3 N1_3 C11_3 108.11(19) . . ?
C14_3 N1_3 B1_3 126.6(2) . . ?
C11_3 N1_3 B1_3 125.28(19) . . ?
F2_3 B1_3 F3_3 109.4(2) . . ?
F2_3 B1_3 N1_3 110.2(2) . . ?
F3_3 B1_3 N1_3 109.71(19) . . ?
F2_3 B1_3 N2_3 110.21(19) . . ?
F3_3 B1_3 N2_3 110.5(2) . . ?
N1_3 B1_3 N2_3 106.83(19) . . ?
C15_3 N2_3 C9_3 107.9(2) . . ?
C15_3 N2_3 B1_3 126.8(2) . . ?
C9_3 N2_3 B1_3 125.36(19) . . ?
N2_3 C15_3 C7_3 109.2(2) . . ?
N2_3 C15_3 C19_3 123.1(2) . . ?
C7_3 C15_3 C19_3 127.7(2) . . ?
C8_3 C16_3 H16A_3 109.5 . . ?
C8_3 C16_3 H16B_3 109.5 . . ?
H16A_3 C16_3 H16B_3 109.5 . . ?
C8_3 C16_3 H16C_3 109.5 . . ?
H16A_3 C16_3 H16C_3 109.5 . . ?
H16B_3 C16_3 H16C_3 109.5 . . ?
C12_3 C17_3 H17A_3 109.5 . . ?
C12_3 C17_3 H17B_3 109.5 . . ?
H17A_3 C17_3 H17B_3 109.5 . . ?
C12_3 C17_3 H17C_3 109.5 . . ?
H17A_3 C17_3 H17C_3 109.5 . . ?
H17B_3 C17_3 H17C_3 109.5 . . ?
C14_3 C18_3 H18A_3 109.5 . . ?
C14_3 C18_3 H18B_3 109.5 . . ?
H18A_3 C18_3 H18B_3 109.5 . . ?
C14_3 C18_3 H18C_3 109.5 . . ?
H18A_3 C18_3 H18C_3 109.5 . . ?
H18B_3 C18_3 H18C_3 109.5 . . ?
C15_3 C19_3 H19A_3 109.5 . . ?
C15_3 C19_3 H19B_3 109.5 . . ?
H19A_3 C19_3 H19B_3 109.5 . . ?
C15_3 C19_3 H19C_3 109.5 . . ?
H19A_3 C19_3 H19C_3 109.5 . . ?
H19B_3 C19_3 H19C_3 109.5 . . ?
C7_4 S1_4 C1_4 103.61(11) . . ?
C6_4 C1_4 C2_4 119.7(2) . . ?
C6_4 C1_4 S1_4 124.24(18) . . ?
C2_4 C1_4 S1_4 116.07(19) . . ?
C3_4 C2_4 C1_4 120.4(2) . . ?
C3_4 C2_4 H2_4 119.8 . . ?
C1_4 C2_4 H2_4 119.8 . . ?
C4_4 C3_4 C2_4 118.5(2) . . ?
C4_4 C3_4 H3_4 120.7 . . ?
C2_4 C3_4 H3_4 120.7 . . ?
F1_4 C4_4 C5_4 118.7(2) . . ?
F1_4 C4_4 C3_4 118.7(2) . . ?
C5_4 C4_4 C3_4 122.6(2) . . ?
C4_4 C5_4 C6_4 118.5(2) . . ?
C4_4 C5_4 H5_4 120.7 . . ?
C6_4 C5_4 H5_4 120.7 . . ?
C1_4 C6_4 C5_4 120.3(2) . . ?
C1_4 C6_4 H6_4 119.9 . . ?
C5_4 C6_4 H6_4 119.9 . . ?
C8_4 C7_4 C15_4 108.4(2) . . ?
C8_4 C7_4 S1_4 127.52(19) . . ?
C15_4 C7_4 S1_4 124.03(19) . . ?
C7_4 C8_4 C9_4 106.0(2) . . ?
C7_4 C8_4 C16_4 127.4(2) . . ?
C9_4 C8_4 C16_4 126.6(2) . . ?
C10_4 C9_4 N2_4 120.3(2) . . ?
C10_4 C9_4 C8_4 131.1(2) . . ?
N2_4 C9_4 C8_4 108.6(2) . . ?
C11_4 C10_4 C9_4 122.1(2) . . ?
C11_4 C10_4 H10_4 119 . . ?
C9_4 C10_4 H10_4 119 . . ?
C10_4 C11_4 N1_4 120.0(2) . . ?
C10_4 C11_4 C12_4 131.3(2) . . ?
N1_4 C11_4 C12_4 108.76(19) . . ?
C13_4 C12_4 C11_4 104.8(2) . . ?
C13_4 C12_4 C17_4 128.2(2) . . ?
C11_4 C12_4 C17_4 127.0(2) . . ?
C12_4 C13_4 C14_4 110.3(2) . . ?
C12_4 C13_4 Br1_4 126.61(18) . . ?
C14_4 C13_4 Br1_4 123.04(17) . . ?
N1_4 C14_4 C13_4 107.8(2) . . ?
N1_4 C14_4 C18_4 123.4(2) . . ?
C13_4 C14_4 C18_4 128.8(2) . . ?
C14_4 N1_4 C11_4 108.38(19) . . ?
C14_4 N1_4 B1_4 125.93(19) . . ?
C11_4 N1_4 B1_4 125.66(19) . . ?
F2_4 B1_4 F3_4 109.71(19) . . ?
F2_4 B1_4 N2_4 110.40(19) . . ?
F3_4 B1_4 N2_4 110.39(19) . . ?
F2_4 B1_4 N1_4 109.73(19) . . ?
F3_4 B1_4 N1_4 109.77(18) . . ?
N2_4 B1_4 N1_4 106.79(18) . . ?
C15_4 N2_4 C9_4 108.39(19) . . ?
C15_4 N2_4 B1_4 126.52(19) . . ?
C9_4 N2_4 B1_4 125.09(18) . . ?
N2_4 C15_4 C7_4 108.6(2) . . ?
N2_4 C15_4 C19_4 122.6(2) . . ?
C7_4 C15_4 C19_4 128.8(2) . . ?
C8_4 C16_4 H16A_4 109.5 . . ?
C8_4 C16_4 H16B_4 109.5 . . ?
H16A_4 C16_4 H16B_4 109.5 . . ?
C8_4 C16_4 H16C_4 109.5 . . ?
H16A_4 C16_4 H16C_4 109.5 . . ?
H16B_4 C16_4 H16C_4 109.5 . . ?
C12_4 C17_4 H17A_4 109.5 . . ?
C12_4 C17_4 H17B_4 109.5 . . ?
H17A_4 C17_4 H17B_4 109.5 . . ?
C12_4 C17_4 H17C_4 109.5 . . ?
H17A_4 C17_4 H17C_4 109.5 . . ?
H17B_4 C17_4 H17C_4 109.5 . . ?
C14_4 C18_4 H18A_4 109.5 . . ?
C14_4 C18_4 H18B_4 109.5 . . ?
H18A_4 C18_4 H18B_4 109.5 . . ?
C14_4 C18_4 H18C_4 109.5 . . ?
H18A_4 C18_4 H18C_4 109.5 . . ?
H18B_4 C18_4 H18C_4 109.5 . . ?
C15_4 C19_4 H19A_4 109.5 . . ?
C15_4 C19_4 H19B_4 109.5 . . ?
H19A_4 C19_4 H19B_4 109.5 . . ?
C15_4 C19_4 H19C_4 109.5 . . ?
H19A_4 C19_4 H19C_4 109.5 . . ?
H19B_4 C19_4 H19C_4 109.5 . . ?

loop_
_geom_bond_atom_site_label_1
_geom_bond_atom_site_label_2
_geom_bond_distance
_geom_bond_site_symmetry_2
_geom_bond_publ_flag
Br1_1 C13_1 1.878(2) . ?
S1_1 C7_1 1.756(2) . ?
S1_1 C1_1 1.785(3) . ?
F1_1 C4_1 1.362(3) . ?
F2_1 B1_1 1.382(3) . ?
F3_1 B1_1 1.394(3) . ?
C1_1 C2_1 1.387(3) . ?
C1_1 C6_1 1.390(4) . ?
C2_1 C3_1 1.395(4) . ?
C2_1 H2_1 0.95 . ?
C3_1 C4_1 1.367(4) . ?
C3_1 H3_1 0.95 . ?
C4_1 C5_1 1.373(4) . ?
C5_1 C6_1 1.390(4) . ?
C5_1 H5_1 0.95 . ?
C6_1 H6_1 0.95 . ?
C7_1 C8_1 1.393(3) . ?
C7_1 C15_1 1.423(3) . ?
C8_1 C9_1 1.417(3) . ?
C8_1 C16_1 1.490(3) . ?
C9_1 C10_1 1.386(3) . ?
C9_1 N2_1 1.400(3) . ?
C10_1 C11_1 1.383(3) . ?
C10_1 H10_1 0.95 . ?
C11_1 N1_1 1.405(3) . ?
C11_1 C12_1 1.417(3) . ?
C12_1 C13_1 1.381(3) . ?
C12_1 C17_1 1.494(3) . ?
C13_1 C14_1 1.404(3) . ?
C14_1 N1_1 1.349(3) . ?
C14_1 C18_1 1.485(3) . ?
N1_1 B1_1 1.558(3) . ?
B1_1 N2_1 1.553(3) . ?
N2_1 C15_1 1.346(3) . ?
C15_1 C19_1 1.485(3) . ?
C16_1 H16A_1 0.98 . ?
C16_1 H16B_1 0.98 . ?
C16_1 H16C_1 0.98 . ?
C17_1 H17A_1 0.98 . ?
C17_1 H17B_1 0.98 . ?
C17_1 H17C_1 0.98 . ?
C18_1 H18A_1 0.98 . ?
C18_1 H18B_1 0.98 . ?
C18_1 H18C_1 0.98 . ?
C18_1 H18D_1 0.98 . ?
C18_1 H18E_1 0.98 . ?
C18_1 H18F_1 0.98 . ?
C19_1 H19A_1 0.98 . ?
C19_1 H19B_1 0.98 . ?
C19_1 H19C_1 0.98 . ?
Br1_2 C13_2 1.872(2) . ?
S1_2 C7_2 1.755(2) . ?
S1_2 C1_2 1.782(3) . ?
F1_2 C4_2 1.363(3) . ?
F2_2 B1_2 1.384(3) . ?
F3_2 B1_2 1.399(3) . ?
C1_2 C6_2 1.379(4) . ?
C1_2 C2_2 1.398(4) . ?
C2_2 C3_2 1.385(4) . ?
C2_2 H2_2 0.95 . ?
C3_2 C4_2 1.369(4) . ?
C3_2 H3_2 0.95 . ?
C4_2 C5_2 1.372(4) . ?
C5_2 C6_2 1.389(4) . ?
C5_2 H5_2 0.95 . ?
C6_2 H6_2 0.95 . ?
C7_2 C8_2 1.396(3) . ?
C7_2 C15_2 1.411(3) . ?
C8_2 C9_2 1.420(3) . ?
C8_2 C16_2 1.490(3) . ?
C9_2 C10_2 1.385(3) . ?
C9_2 N2_2 1.401(3) . ?
C10_2 C11_2 1.380(3) . ?
C10_2 H10_2 0.95 . ?
C11_2 N1_2 1.404(3) . ?
C11_2 C12_2 1.418(3) . ?
C12_2 C13_2 1.378(3) . ?
C12_2 C17_2 1.493(3) . ?
C13_2 C14_2 1.405(3) . ?
C14_2 N1_2 1.347(3) . ?
C14_2 C18_2 1.486(3) . ?
N1_2 B1_2 1.551(3) . ?
B1_2 N2_2 1.551(3) . ?
N2_2 C15_2 1.344(3) . ?
C15_2 C19_2 1.494(3) . ?
C16_2 H16A_2 0.98 . ?
C16_2 H16B_2 0.98 . ?
C16_2 H16C_2 0.98 . ?
C16_2 H16D_2 0.98 . ?
C16_2 H16E_2 0.98 . ?
C16_2 H16F_2 0.98 . ?
C17_2 H17A_2 0.98 . ?
C17_2 H17B_2 0.98 . ?
C17_2 H17C_2 0.98 . ?
C18_2 H18A_2 0.98 . ?
C18_2 H18B_2 0.98 . ?
C18_2 H18C_2 0.98 . ?
C19_2 H19A_2 0.98 . ?
C19_2 H19B_2 0.98 . ?
C19_2 H19C_2 0.98 . ?
Br1_3 C13_3 1.876(2) . ?
S1_3 C7_3 1.759(2) . ?
S1_3 C1_3 1.783(3) . ?
F1_3 C4_3 1.360(3) . ?
F2_3 B1_3 1.388(3) . ?
F3_3 B1_3 1.393(3) . ?
C1_3 C2_3 1.387(4) . ?
C1_3 C6_3 1.391(4) . ?
C2_3 C3_3 1.386(4) . ?
C2_3 H2_3 0.95 . ?
C3_3 C4_3 1.367(4) . ?
C3_3 H3_3 0.95 . ?
C4_3 C5_3 1.370(4) . ?
C5_3 C6_3 1.389(4) . ?
C5_3 H5_3 0.95 . ?
C6_3 H6_3 0.95 . ?
C7_3 C8_3 1.395(3) . ?
C7_3 C15_3 1.411(3) . ?
C8_3 C9_3 1.419(3) . ?
C8_3 C16_3 1.489(3) . ?
C9_3 C10_3 1.389(3) . ?
C9_3 N2_3 1.400(3) . ?
C10_3 C11_3 1.386(3) . ?
C10_3 H10_3 0.95 . ?
C11_3 N1_3 1.403(3) . ?
C11_3 C12_3 1.418(3) . ?
C12_3 C13_3 1.380(3) . ?
C12_3 C17_3 1.483(3) . ?
C13_3 C14_3 1.404(3) . ?
C14_3 N1_3 1.346(3) . ?
C14_3 C18_3 1.487(3) . ?
N1_3 B1_3 1.551(3) . ?
B1_3 N2_3 1.552(3) . ?
N2_3 C15_3 1.351(3) . ?
C15_3 C19_3 1.487(3) . ?
C16_3 H16A_3 0.98 . ?
C16_3 H16B_3 0.98 . ?
C16_3 H16C_3 0.98 . ?
C17_3 H17A_3 0.98 . ?
C17_3 H17B_3 0.98 . ?
C17_3 H17C_3 0.98 . ?
C18_3 H18A_3 0.98 . ?
C18_3 H18B_3 0.98 . ?
C18_3 H18C_3 0.98 . ?
C19_3 H19A_3 0.98 . ?
C19_3 H19B_3 0.98 . ?
C19_3 H19C_3 0.98 . ?
Br1_4 C13_4 1.876(2) . ?
S1_4 C7_4 1.755(2) . ?
S1_4 C1_4 1.782(3) . ?
F1_4 C4_4 1.366(3) . ?
F2_4 B1_4 1.391(3) . ?
F3_4 B1_4 1.391(3) . ?
C1_4 C6_4 1.384(3) . ?
C1_4 C2_4 1.393(3) . ?
C2_4 C3_4 1.382(4) . ?
C2_4 H2_4 0.95 . ?
C3_4 C4_4 1.378(4) . ?
C3_4 H3_4 0.95 . ?
C4_4 C5_4 1.368(3) . ?
C5_4 C6_4 1.393(3) . ?
C5_4 H5_4 0.95 . ?
C6_4 H6_4 0.95 . ?
C7_4 C8_4 1.395(3) . ?
C7_4 C15_4 1.413(3) . ?
C8_4 C9_4 1.413(3) . ?
C8_4 C16_4 1.489(3) . ?
C9_4 C10_4 1.396(3) . ?
C9_4 N2_4 1.400(3) . ?
C10_4 C11_4 1.377(3) . ?
C10_4 H10_4 0.95 . ?
C11_4 N1_4 1.403(3) . ?
C11_4 C12_4 1.426(3) . ?
C12_4 C13_4 1.377(3) . ?
C12_4 C17_4 1.487(3) . ?
C13_4 C14_4 1.410(3) . ?
C14_4 N1_4 1.347(3) . ?
C14_4 C18_4 1.481(3) . ?
N1_4 B1_4 1.550(3) . ?
B1_4 N2_4 1.545(3) . ?
N2_4 C15_4 1.351(3) . ?
C15_4 C19_4 1.490(3) . ?
C16_4 H16A_4 0.98 . ?
C16_4 H16B_4 0.98 . ?
C16_4 H16C_4 0.98 . ?
C17_4 H17A_4 0.98 . ?
C17_4 H17B_4 0.98 . ?
C17_4 H17C_4 0.98 . ?
C18_4 H18A_4 0.98 . ?
C18_4 H18B_4 0.98 . ?
C18_4 H18C_4 0.98 . ?
C19_4 H19A_4 0.98 . ?
C19_4 H19B_4 0.98 . ?
C19_4 H19C_4 0.98 . ?

loop_
_geom_hbond_atom_site_label_D
_geom_hbond_atom_site_label_H
_geom_hbond_atom_site_label_A
_geom_hbond_distance_DH
_geom_hbond_distance_HA
_geom_hbond_distance_DA
_geom_hbond_angle_DHA
_geom_hbond_site_symmetry_A
_geom_hbond_publ_flag
C19_1 H19A_1 S1_1 0.98 2.88 3.356(3) 110.9 . yes
C19_1 H19B_1 F1_2 0.98 2.6 3.504(3) 153.6 1_556 yes
C10_1 H10_1 F3_2 0.95 2.55 3.173(3) 123.2 . yes
C18_1 H18B_1 F3_1 0.98 2.58 3.243(3) 125.4 . yes
C18_1 H18C_1 F2_3 0.98 2.38 3.213(3) 142.4 . yes
C18_1 H18D_1 F2_1 0.98 2.37 3.106(3) 131.1 . yes
C18_1 H18C_1 F2_3 0.98 2.38 3.213(3) 142.4 . yes
C18_1 H18F_1 F3_1 0.98 2.32 3.213(3) 151.4 2_766 yes
C2_2 H2_2 F1_4 0.95 2.51 3.461(3) 175.2 . yes
C6_2 H6_2 Br1_3 0.95 3.12 3.596(3) 112.5 2_766 yes
C19_2 H19B_2 F3_2 0.98 2.61 3.248(3) 123 . yes
C18_2 H18B_2 F2_4 0.98 2.44 3.261(3) 141.2 2_655 yes
C18_2 H18C_2 F3_2 0.98 2.6 3.269(3) 125.9 . yes
C18_2 H18C_2 F3_2 0.98 2.57 3.207(3) 122.5 2_655 yes
C19_3 H19B_3 F3_3 0.98 2.55 3.221(3) 126 . yes
C19_3 H19B_3 F3_4 0.98 2.5 3.330(3) 142.6 2_666 yes
C18_3 H18C_3 F3_3 0.98 2.46 3.170(3) 128.6 . yes
C5_4 H5_4 S1_2 0.95 2.98 3.862(3) 154.2 . yes
C19_4 H19A_4 S1_4 0.98 2.87 3.342(3) 110.8 . yes
C19_4 H19A_4 F1_4 0.98 2.5 3.349(3) 144.3 2_665 yes
C19_4 H19B_4 F3_3 0.98 2.64 3.603(3) 167.9 2_666 yes
C18_4 H18C_4 F3_4 0.98 2.46 3.168(3) 129.2 . yes

loop_
_geom_torsion_atom_site_label_1
_geom_torsion_atom_site_label_2
_geom_torsion_atom_site_label_3
_geom_torsion_atom_site_label_4
_geom_torsion
_geom_torsion_site_symmetry_1
_geom_torsion_site_symmetry_2
_geom_torsion_site_symmetry_3
_geom_torsion_site_symmetry_4
_geom_torsion_publ_flag
C7_1 S1_1 C1_1 C2_1 137.3(2) . . . . ?
C7_1 S1_1 C1_1 C6_1 -44.0(2) . . . . ?
C6_1 C1_1 C2_1 C3_1 0.4(4) . . . . ?
S1_1 C1_1 C2_1 C3_1 179.14(19) . . . . ?
C1_1 C2_1 C3_1 C4_1 1.0(4) . . . . ?
C2_1 C3_1 C4_1 F1_1 178.6(2) . . . . ?
C2_1 C3_1 C4_1 C5_1 -1.3(4) . . . . ?
F1_1 C4_1 C5_1 C6_1 -179.8(2) . . . . ?
C3_1 C4_1 C5_1 C6_1 0.2(4) . . . . ?
C4_1 C5_1 C6_1 C1_1 1.3(4) . . . . ?
C2_1 C1_1 C6_1 C5_1 -1.6(4) . . . . ?
S1_1 C1_1 C6_1 C5_1 179.7(2) . . . . ?
C1_1 S1_1 C7_1 C8_1 -56.1(2) . . . . ?
C1_1 S1_1 C7_1 C15_1 126.6(2) . . . . ?
C15_1 C7_1 C8_1 C9_1 -1.1(3) . . . . ?
S1_1 C7_1 C8_1 C9_1 -178.73(18) . . . . ?
C15_1 C7_1 C8_1 C16_1 179.0(2) . . . . ?
S1_1 C7_1 C8_1 C16_1 1.4(4) . . . . ?
C7_1 C8_1 C9_1 C10_1 -176.9(2) . . . . ?
C16_1 C8_1 C9_1 C10_1 3.0(4) . . . . ?
C7_1 C8_1 C9_1 N2_1 1.4(3) . . . . ?
C16_1 C8_1 C9_1 N2_1 -178.7(2) . . . . ?
N2_1 C9_1 C10_1 C11_1 0.5(3) . . . . ?
C8_1 C9_1 C10_1 C11_1 178.7(2) . . . . ?
C9_1 C10_1 C11_1 N1_1 1.1(3) . . . . ?
C9_1 C10_1 C11_1 C12_1 -179.6(2) . . . . ?
C10_1 C11_1 C12_1 C13_1 179.8(2) . . . . ?
N1_1 C11_1 C12_1 C13_1 -0.9(2) . . . . ?
C10_1 C11_1 C12_1 C17_1 0.4(4) . . . . ?
N1_1 C11_1 C12_1 C17_1 179.8(2) . . . . ?
C11_1 C12_1 C13_1 C14_1 1.0(3) . . . . ?
C17_1 C12_1 C13_1 C14_1 -179.6(2) . . . . ?
C11_1 C12_1 C13_1 Br1_1 179.92(17) . . . . ?
C17_1 C12_1 C13_1 Br1_1 -0.7(4) . . . . ?
C12_1 C13_1 C14_1 N1_1 -0.8(3) . . . . ?
Br1_1 C13_1 C14_1 N1_1 -179.74(16) . . . . ?
C12_1 C13_1 C14_1 C18_1 178.7(2) . . . . ?
Br1_1 C13_1 C14_1 C18_1 -0.3(4) . . . . ?
C13_1 C14_1 N1_1 C11_1 0.2(2) . . . . ?
C18_1 C14_1 N1_1 C11_1 -179.3(2) . . . . ?
C13_1 C14_1 N1_1 B1_1 177.5(2) . . . . ?
C18_1 C14_1 N1_1 B1_1 -2.0(4) . . . . ?
C10_1 C11_1 N1_1 C14_1 179.8(2) . . . . ?
C12_1 C11_1 N1_1 C14_1 0.4(2) . . . . ?
C10_1 C11_1 N1_1 B1_1 2.5(3) . . . . ?
C12_1 C11_1 N1_1 B1_1 -176.9(2) . . . . ?
C14_1 N1_1 B1_1 F2_1 56.4(3) . . . . ?
C11_1 N1_1 B1_1 F2_1 -126.8(2) . . . . ?
C14_1 N1_1 B1_1 F3_1 -64.0(3) . . . . ?
C11_1 N1_1 B1_1 F3_1 112.8(2) . . . . ?
C14_1 N1_1 B1_1 N2_1 176.8(2) . . . . ?
C11_1 N1_1 B1_1 N2_1 -6.4(3) . . . . ?
C10_1 C9_1 N2_1 C15_1 177.3(2) . . . . ?
C8_1 C9_1 N2_1 C15_1 -1.2(3) . . . . ?
C10_1 C9_1 N2_1 B1_1 -5.8(3) . . . . ?
C8_1 C9_1 N2_1 B1_1 175.7(2) . . . . ?
F2_1 B1_1 N2_1 C15_1 -55.6(3) . . . . ?
F3_1 B1_1 N2_1 C15_1 65.6(3) . . . . ?
N1_1 B1_1 N2_1 C15_1 -175.7(2) . . . . ?
F2_1 B1_1 N2_1 C9_1 128.1(2) . . . . ?
F3_1 B1_1 N2_1 C9_1 -110.7(2) . . . . ?
N1_1 B1_1 N2_1 C9_1 8.0(3) . . . . ?
C9_1 N2_1 C15_1 C7_1 0.5(3) . . . . ?
B1_1 N2_1 C15_1 C7_1 -176.3(2) . . . . ?
C9_1 N2_1 C15_1 C19_1 179.9(2) . . . . ?
B1_1 N2_1 C15_1 C19_1 3.1(4) . . . . ?
C8_1 C7_1 C15_1 N2_1 0.4(3) . . . . ?
S1_1 C7_1 C15_1 N2_1 178.07(17) . . . . ?
C8_1 C7_1 C15_1 C19_1 -178.9(2) . . . . ?
S1_1 C7_1 C15_1 C19_1 -1.3(4) . . . . ?
C7_2 S1_2 C1_2 C6_2 -36.4(2) . . . . ?
C7_2 S1_2 C1_2 C2_2 144.8(2) . . . . ?
C6_2 C1_2 C2_2 C3_2 -1.3(4) . . . . ?
S1_2 C1_2 C2_2 C3_2 177.4(2) . . . . ?
C1_2 C2_2 C3_2 C4_2 0.4(4) . . . . ?
C2_2 C3_2 C4_2 F1_2 179.5(2) . . . . ?
C2_2 C3_2 C4_2 C5_2 0.9(4) . . . . ?
F1_2 C4_2 C5_2 C6_2 -179.8(2) . . . . ?
C3_2 C4_2 C5_2 C6_2 -1.2(4) . . . . ?
C2_2 C1_2 C6_2 C5_2 1.0(4) . . . . ?
S1_2 C1_2 C6_2 C5_2 -177.7(2) . . . . ?
C4_2 C5_2 C6_2 C1_2 0.3(4) . . . . ?
C1_2 S1_2 C7_2 C8_2 126.2(2) . . . . ?
C1_2 S1_2 C7_2 C15_2 -60.5(2) . . . . ?
C15_2 C7_2 C8_2 C9_2 0.9(3) . . . . ?
S1_2 C7_2 C8_2 C9_2 175.20(18) . . . . ?
C15_2 C7_2 C8_2 C16_2 -179.5(2) . . . . ?
S1_2 C7_2 C8_2 C16_2 -5.1(4) . . . . ?
C7_2 C8_2 C9_2 C10_2 178.5(2) . . . . ?
C16_2 C8_2 C9_2 C10_2 -1.2(4) . . . . ?
C7_2 C8_2 C9_2 N2_2 -0.4(3) . . . . ?
C16_2 C8_2 C9_2 N2_2 179.9(2) . . . . ?
N2_2 C9_2 C10_2 C11_2 0.8(3) . . . . ?
C8_2 C9_2 C10_2 C11_2 -178.0(2) . . . . ?
C9_2 C10_2 C11_2 N1_2 -0.4(3) . . . . ?
C9_2 C10_2 C11_2 C12_2 177.8(2) . . . . ?
C10_2 C11_2 C12_2 C13_2 -178.1(2) . . . . ?
N1_2 C11_2 C12_2 C13_2 0.2(3) . . . . ?
C10_2 C11_2 C12_2 C17_2 1.4(4) . . . . ?
N1_2 C11_2 C12_2 C17_2 179.6(2) . . . . ?
C11_2 C12_2 C13_2 C14_2 -0.5(3) . . . . ?
C17_2 C12_2 C13_2 C14_2 -180.0(2) . . . . ?
C11_2 C12_2 C13_2 Br1_2 178.37(17) . . . . ?
C17_2 C12_2 C13_2 Br1_2 -1.1(4) . . . . ?
C12_2 C13_2 C14_2 N1_2 0.6(3) . . . . ?
Br1_2 C13_2 C14_2 N1_2 -178.25(16) . . . . ?
C12_2 C13_2 C14_2 C18_2 -179.8(2) . . . . ?
Br1_2 C13_2 C14_2 C18_2 1.3(4) . . . . ?
C13_2 C14_2 N1_2 C11_2 -0.5(3) . . . . ?
C18_2 C14_2 N1_2 C11_2 179.9(2) . . . . ?
C13_2 C14_2 N1_2 B1_2 -177.5(2) . . . . ?
C18_2 C14_2 N1_2 B1_2 3.0(4) . . . . ?
C10_2 C11_2 N1_2 C14_2 178.7(2) . . . . ?
C12_2 C11_2 N1_2 C14_2 0.2(3) . . . . ?
C10_2 C11_2 N1_2 B1_2 -4.3(3) . . . . ?
C12_2 C11_2 N1_2 B1_2 177.2(2) . . . . ?
C14_2 N1_2 B1_2 F2_2 -55.9(3) . . . . ?
C11_2 N1_2 B1_2 F2_2 127.6(2) . . . . ?
C14_2 N1_2 B1_2 F3_2 64.6(3) . . . . ?
C11_2 N1_2 B1_2 F3_2 -111.9(2) . . . . ?
C14_2 N1_2 B1_2 N2_2 -176.4(2) . . . . ?
C11_2 N1_2 B1_2 N2_2 7.1(3) . . . . ?
C10_2 C9_2 N2_2 C15_2 -179.2(2) . . . . ?
C8_2 C9_2 N2_2 C15_2 -0.2(3) . . . . ?
C10_2 C9_2 N2_2 B1_2 3.4(3) . . . . ?
C8_2 C9_2 N2_2 B1_2 -177.6(2) . . . . ?
F2_2 B1_2 N2_2 C15_2 55.9(3) . . . . ?
F3_2 B1_2 N2_2 C15_2 -64.6(3) . . . . ?
N1_2 B1_2 N2_2 C15_2 176.5(2) . . . . ?
F2_2 B1_2 N2_2 C9_2 -127.3(2) . . . . ?
F3_2 B1_2 N2_2 C9_2 112.3(2) . . . . ?
N1_2 B1_2 N2_2 C9_2 -6.7(3) . . . . ?
C9_2 N2_2 C15_2 C7_2 0.8(3) . . . . ?
B1_2 N2_2 C15_2 C7_2 178.0(2) . . . . ?
C9_2 N2_2 C15_2 C19_2 -179.6(2) . . . . ?
B1_2 N2_2 C15_2 C19_2 -2.4(4) . . . . ?
C8_2 C7_2 C15_2 N2_2 -1.1(3) . . . . ?
S1_2 C7_2 C15_2 N2_2 -175.35(17) . . . . ?
C8_2 C7_2 C15_2 C19_2 179.4(2) . . . . ?
S1_2 C7_2 C15_2 C19_2 5.1(4) . . . . ?
C7_3 S1_3 C1_3 C2_3 149.6(2) . . . . ?
C7_3 S1_3 C1_3 C6_3 -33.2(3) . . . . ?
C6_3 C1_3 C2_3 C3_3 0.3(4) . . . . ?
S1_3 C1_3 C2_3 C3_3 177.6(2) . . . . ?
C1_3 C2_3 C3_3 C4_3 0.8(4) . . . . ?
C2_3 C3_3 C4_3 F1_3 179.2(2) . . . . ?
C2_3 C3_3 C4_3 C5_3 -0.9(4) . . . . ?
F1_3 C4_3 C5_3 C6_3 179.9(2) . . . . ?
C3_3 C4_3 C5_3 C6_3 0.0(4) . . . . ?
C4_3 C5_3 C6_3 C1_3 1.1(4) . . . . ?
C2_3 C1_3 C6_3 C5_3 -1.2(4) . . . . ?
S1_3 C1_3 C6_3 C5_3 -178.3(2) . . . . ?
C1_3 S1_3 C7_3 C8_3 121.9(2) . . . . ?
C1_3 S1_3 C7_3 C15_3 -64.9(2) . . . . ?
C15_3 C7_3 C8_3 C9_3 0.2(3) . . . . ?
S1_3 C7_3 C8_3 C9_3 174.30(18) . . . . ?
C15_3 C7_3 C8_3 C16_3 -179.3(2) . . . . ?
S1_3 C7_3 C8_3 C16_3 -5.2(4) . . . . ?
C7_3 C8_3 C9_3 C10_3 178.9(2) . . . . ?
C16_3 C8_3 C9_3 C10_3 -1.5(4) . . . . ?
C7_3 C8_3 C9_3 N2_3 -0.1(3) . . . . ?
C16_3 C8_3 C9_3 N2_3 179.4(2) . . . . ?
N2_3 C9_3 C10_3 C11_3 0.6(3) . . . . ?
C8_3 C9_3 C10_3 C11_3 -178.3(2) . . . . ?
C9_3 C10_3 C11_3 N1_3 -0.8(3) . . . . ?
C9_3 C10_3 C11_3 C12_3 -179.5(2) . . . . ?
C10_3 C11_3 C12_3 C13_3 178.8(2) . . . . ?
N1_3 C11_3 C12_3 C13_3 0.0(3) . . . . ?
C10_3 C11_3 C12_3 C17_3 -1.0(4) . . . . ?
N1_3 C11_3 C12_3 C17_3 -179.8(2) . . . . ?
C11_3 C12_3 C13_3 C14_3 0.0(3) . . . . ?
C17_3 C12_3 C13_3 C14_3 179.8(2) . . . . ?
C11_3 C12_3 C13_3 Br1_3 -178.06(17) . . . . ?
C17_3 C12_3 C13_3 Br1_3 1.7(4) . . . . ?
C12_3 C13_3 C14_3 N1_3 0.0(3) . . . . ?
Br1_3 C13_3 C14_3 N1_3 178.11(16) . . . . ?
C12_3 C13_3 C14_3 C18_3 179.6(2) . . . . ?
Br1_3 C13_3 C14_3 C18_3 -2.3(4) . . . . ?
C13_3 C14_3 N1_3 C11_3 0.0(3) . . . . ?
C18_3 C14_3 N1_3 C11_3 -179.7(2) . . . . ?
C13_3 C14_3 N1_3 B1_3 -178.2(2) . . . . ?
C18_3 C14_3 N1_3 B1_3 2.1(4) . . . . ?
C10_3 C11_3 N1_3 C14_3 -178.9(2) . . . . ?
C12_3 C11_3 N1_3 C14_3 0.0(3) . . . . ?
C10_3 C11_3 N1_3 B1_3 -0.7(3) . . . . ?
C12_3 C11_3 N1_3 B1_3 178.3(2) . . . . ?
C14_3 N1_3 B1_3 F2_3 -60.4(3) . . . . ?
C11_3 N1_3 B1_3 F2_3 121.7(2) . . . . ?
C14_3 N1_3 B1_3 F3_3 60.1(3) . . . . ?
C11_3 N1_3 B1_3 F3_3 -117.9(2) . . . . ?
C14_3 N1_3 B1_3 N2_3 179.9(2) . . . . ?
C11_3 N1_3 B1_3 N2_3 2.0(3) . . . . ?
C10_3 C9_3 N2_3 C15_3 -179.2(2) . . . . ?
C8_3 C9_3 N2_3 C15_3 0.0(3) . . . . ?
C10_3 C9_3 N2_3 B1_3 1.1(3) . . . . ?
C8_3 C9_3 N2_3 B1_3 -179.8(2) . . . . ?
F2_3 B1_3 N2_3 C15_3 58.4(3) . . . . ?
F3_3 B1_3 N2_3 C15_3 -62.6(3) . . . . ?
N1_3 B1_3 N2_3 C15_3 178.1(2) . . . . ?
F2_3 B1_3 N2_3 C9_3 -121.9(2) . . . . ?
F3_3 B1_3 N2_3 C9_3 117.1(2) . . . . ?
N1_3 B1_3 N2_3 C9_3 -2.2(3) . . . . ?
C9_3 N2_3 C15_3 C7_3 0.1(3) . . . . ?
B1_3 N2_3 C15_3 C7_3 179.9(2) . . . . ?
C9_3 N2_3 C15_3 C19_3 179.4(2) . . . . ?
B1_3 N2_3 C15_3 C19_3 -0.8(4) . . . . ?
C8_3 C7_3 C15_3 N2_3 -0.2(3) . . . . ?
S1_3 C7_3 C15_3 N2_3 -174.37(17) . . . . ?
C8_3 C7_3 C15_3 C19_3 -179.4(2) . . . . ?
S1_3 C7_3 C15_3 C19_3 6.4(4) . . . . ?
C7_4 S1_4 C1_4 C6_4 -4.8(2) . . . . ?
C7_4 S1_4 C1_4 C2_4 176.37(19) . . . . ?
C6_4 C1_4 C2_4 C3_4 -1.3(4) . . . . ?
S1_4 C1_4 C2_4 C3_4 177.6(2) . . . . ?
C1_4 C2_4 C3_4 C4_4 -0.1(4) . . . . ?
C2_4 C3_4 C4_4 F1_4 -178.8(2) . . . . ?
C2_4 C3_4 C4_4 C5_4 1.5(4) . . . . ?
F1_4 C4_4 C5_4 C6_4 178.9(2) . . . . ?
C3_4 C4_4 C5_4 C6_4 -1.4(4) . . . . ?
C2_4 C1_4 C6_4 C5_4 1.4(4) . . . . ?
S1_4 C1_4 C6_4 C5_4 -177.4(2) . . . . ?
C4_4 C5_4 C6_4 C1_4 -0.1(4) . . . . ?
C1_4 S1_4 C7_4 C8_4 72.2(2) . . . . ?
C1_4 S1_4 C7_4 C15_4 -110.5(2) . . . . ?
C15_4 C7_4 C8_4 C9_4 1.4(3) . . . . ?
S1_4 C7_4 C8_4 C9_4 179.09(18) . . . . ?
C15_4 C7_4 C8_4 C16_4 -179.6(2) . . . . ?
S1_4 C7_4 C8_4 C16_4 -1.9(4) . . . . ?
C7_4 C8_4 C9_4 C10_4 176.5(2) . . . . ?
C16_4 C8_4 C9_4 C10_4 -2.5(4) . . . . ?
C7_4 C8_4 C9_4 N2_4 -1.7(3) . . . . ?
C16_4 C8_4 C9_4 N2_4 179.2(2) . . . . ?
N2_4 C9_4 C10_4 C11_4 -0.3(3) . . . . ?
C8_4 C9_4 C10_4 C11_4 -178.4(2) . . . . ?
C9_4 C10_4 C11_4 N1_4 -0.4(3) . . . . ?
C9_4 C10_4 C11_4 C12_4 -179.8(2) . . . . ?
C10_4 C11_4 C12_4 C13_4 179.5(2) . . . . ?
N1_4 C11_4 C12_4 C13_4 0.1(2) . . . . ?
C10_4 C11_4 C12_4 C17_4 -0.4(4) . . . . ?
N1_4 C11_4 C12_4 C17_4 -179.9(2) . . . . ?
C11_4 C12_4 C13_4 C14_4 -0.4(3) . . . . ?
C17_4 C12_4 C13_4 C14_4 179.6(2) . . . . ?
C11_4 C12_4 C13_4 Br1_4 -177.48(17) . . . . ?
C17_4 C12_4 C13_4 Br1_4 2.5(4) . . . . ?
C12_4 C13_4 C14_4 N1_4 0.6(3) . . . . ?
Br1_4 C13_4 C14_4 N1_4 177.79(16) . . . . ?
C12_4 C13_4 C14_4 C18_4 -179.9(2) . . . . ?
Br1_4 C13_4 C14_4 C18_4 -2.7(4) . . . . ?
C13_4 C14_4 N1_4 C11_4 -0.5(2) . . . . ?
C18_4 C14_4 N1_4 C11_4 180.0(2) . . . . ?
C13_4 C14_4 N1_4 B1_4 -178.6(2) . . . . ?
C18_4 C14_4 N1_4 B1_4 1.9(4) . . . . ?
C10_4 C11_4 N1_4 C14_4 -179.3(2) . . . . ?
C12_4 C11_4 N1_4 C14_4 0.3(2) . . . . ?
C10_4 C11_4 N1_4 B1_4 -1.2(3) . . . . ?
C12_4 C11_4 N1_4 B1_4 178.4(2) . . . . ?
C14_4 N1_4 B1_4 F2_4 -59.6(3) . . . . ?
C11_4 N1_4 B1_4 F2_4 122.6(2) . . . . ?
C14_4 N1_4 B1_4 F3_4 61.0(3) . . . . ?
C11_4 N1_4 B1_4 F3_4 -116.8(2) . . . . ?
C14_4 N1_4 B1_4 N2_4 -179.3(2) . . . . ?
C11_4 N1_4 B1_4 N2_4 2.9(3) . . . . ?
C10_4 C9_4 N2_4 C15_4 -177.1(2) . . . . ?
C8_4 C9_4 N2_4 C15_4 1.4(3) . . . . ?
C10_4 C9_4 N2_4 B1_4 2.7(3) . . . . ?
C8_4 C9_4 N2_4 B1_4 -178.8(2) . . . . ?
F2_4 B1_4 N2_4 C15_4 56.9(3) . . . . ?
F3_4 B1_4 N2_4 C15_4 -64.6(3) . . . . ?
N1_4 B1_4 N2_4 C15_4 176.1(2) . . . . ?
F2_4 B1_4 N2_4 C9_4 -122.9(2) . . . . ?
F3_4 B1_4 N2_4 C9_4 115.6(2) . . . . ?
N1_4 B1_4 N2_4 C9_4 -3.7(3) . . . . ?
C9_4 N2_4 C15_4 C7_4 -0.5(3) . . . . ?
B1_4 N2_4 C15_4 C7_4 179.7(2) . . . . ?
C9_4 N2_4 C15_4 C19_4 -179.8(2) . . . . ?
B1_4 N2_4 C15_4 C19_4 0.4(4) . . . . ?
C8_4 C7_4 C15_4 N2_4 -0.6(3) . . . . ?
S1_4 C7_4 C15_4 N2_4 -178.38(17) . . . . ?
C8_4 C7_4 C15_4 C19_4 178.6(2) . . . . ?
S1_4 C7_4 C15_4 C19_4 0.8(4) . . . . ?
